data_4319623
loop_
_publ_author_name
'J. Tortelier'
'P. Gougeon'
'R. Gautier'
'R. Berjoan'

_publ_section_title
;
 MTi0.7Mo0.3Mo5O10 (M = Sr, Eu), First Evidence of Mono- and Bicapped
 Bioctahedral Mo11and Mo12 Clusters: Synthesis, Crystal Structures, and
 Physical Properties
;
_journal_name_full 'Inorganic Chemistry'
_journal_page_first 2292
_journal_page_last 2297
_journal_paper_doi 10.1021/ic001209g
_journal_volume 40
_journal_year 2001
_chemical_formula_sum 'Mo5.3 O10 Sr Ti0.7'
_chemical_formula_weight 789.63
_chemical_name_systematic
;
 ?
;
_space_group_IT_number 61
_symmetry_cell_setting orthorhombic
_symmetry_space_group_name_Hall '-P 2ac 2ab'
_symmetry_space_group_name_H-M 'P b c a'
_atom_sites_solution_hydrogens geom
_atom_sites_solution_primary direct
_atom_sites_solution_secondary difmap
_audit_creation_method SHELXL-97
_cell_angle_alpha 90.00
_cell_angle_beta 90.00
_cell_angle_gamma 90.00
_cell_formula_units_Z 8
_cell_length_a 9.1085(7)
_cell_length_b 11.4180(10)
_cell_length_c 15.092(3)
_cell_measurement_reflns_used 25
_cell_measurement_temperature 293(2)
_cell_measurement_theta_max 29.37
_cell_measurement_theta_min 11.45
_cell_volume 1569.6(4)
_computing_cell_refinement 'CAD 4 Software (Enraf-Nonius, 1989)'
_computing_data_collection 'CAD 4 Software (Enraf-Nonius, 1989)'
_computing_data_reduction 'MolEN (Fair, 1990)'
_computing_molecular_graphics 'ORTEPII (Johnson, 1976)'
_computing_publication_material 'SHELXL-97 (Sheldrick, 1997)'
_computing_structure_refinement 'SHELXL-97 (Sheldrick, 1997)'
_computing_structure_solution 'SHELXS (Sheldrick, 1990)'
_diffrn_ambient_temperature 293(2)
_diffrn_measured_fraction_theta_full 0.813
_diffrn_measured_fraction_theta_max 0.813
_diffrn_measurement_device 'Enraf-Nonius CAD-4'
_diffrn_measurement_method \q-2\q
_diffrn_radiation_monochromator graphite
_diffrn_radiation_source 'fine-focus sealed tube'
_diffrn_radiation_type MoK\a
_diffrn_radiation_wavelength 0.71073
_diffrn_reflns_av_R_equivalents 0.0000
_diffrn_reflns_av_sigmaI/netI 0.0670
_diffrn_reflns_limit_h_max 18
_diffrn_reflns_limit_h_min 0
_diffrn_reflns_limit_k_max 0
_diffrn_reflns_limit_k_min -22
_diffrn_reflns_limit_l_max 29
_diffrn_reflns_limit_l_min 0
_diffrn_reflns_number 6453
_diffrn_reflns_theta_full 44.95
_diffrn_reflns_theta_max 44.95
_diffrn_reflns_theta_min 2.70
_diffrn_standards_decay_% <1%
_diffrn_standards_interval_time 3600
_diffrn_standards_number 3
_exptl_absorpt_coefficient_mu 15.661
_exptl_absorpt_correction_T_max 0.534
_exptl_absorpt_correction_T_min 0.254
_exptl_absorpt_correction_type psi-scan
_exptl_absorpt_process_details '(North, Phillips & Mathews, 1968)'
_exptl_crystal_colour black
_exptl_crystal_density_diffrn 6.683
_exptl_crystal_density_method 'not measured'
_exptl_crystal_description 'irregular fragment'
_exptl_crystal_F_000 2848
_exptl_crystal_size_max 0.14
_exptl_crystal_size_mid 0.14
_exptl_crystal_size_min 0.04
_refine_diff_density_max 3.404
_refine_diff_density_min -2.852
_refine_diff_density_rms 0.558
_refine_ls_extinction_coef 0.00120(4)
_refine_ls_extinction_expression Fc^*^=kFc[1+0.001xFc^2^\l^3^/sin(2\q)]^-1/4^
_refine_ls_extinction_method SHELXL
_refine_ls_goodness_of_fit_ref 1.025
_refine_ls_hydrogen_treatment mixed
_refine_ls_matrix_type full
_refine_ls_number_parameters 166
_refine_ls_number_reflns 6453
_refine_ls_number_restraints 1
_refine_ls_restrained_S_all 1.025
_refine_ls_R_factor_all 0.0919
_refine_ls_R_factor_gt 0.0357
_refine_ls_shift/su_max 0.001
_refine_ls_shift/su_mean 0.000
_refine_ls_structure_factor_coef Fsqd
_refine_ls_weighting_details 'w=1/[\s^2^(Fo^2^)+(0.0297P)^2^+0.0000P] where P=(Fo^2^+2Fc^2^)/3'
_refine_ls_weighting_scheme calc
_refine_ls_wR_factor_gt 0.0682
_refine_ls_wR_factor_ref 0.0771
_reflns_number_gt 3493
_reflns_number_total 6453
_reflns_threshold_expression >2sigma(I)
_cod_data_source_file ic001209g_1.cif
_cod_data_source_block srti97
_cod_depositor_comments
;
The following automatic conversions were performed:

'_refine_ls_weighting_scheme' value 'calc
w=1/[\s^2^(Fo^2^)+(0.0297P)^2^+0.0000P] where P=(Fo^2^+2Fc^2^)/3' was
changed to 'calc'. New tag '_refine_ls_weighting_details' was
created. The value of the new tag was set to
'w=1/[\s^2^(Fo^2^)+(0.0297P)^2^+0.0000P] where P=(Fo^2^+2Fc^2^)/3'.

Automatic conversion script
Id: cif_fix_values 3143 2015-03-26 13:38:13Z robertas 
;
_cod_original_formula_sum 'Mo5.30 O10 Sr Ti0.70'
_cod_database_code 4319623

loop_
_symmetry_equiv_pos_as_xyz
'x, y, z'
'-x+1/2, y+1/2, z'
'x, -y+1/2, z+1/2'
'-x+1/2, -y, z+1/2'
'-x, -y, -z'
'x-1/2, -y-1/2, -z'
'-x, y-1/2, -z-1/2'
'x-1/2, y, -z-1/2'

loop_
_atom_site_label
_atom_site_type_symbol
_atom_site_fract_x
_atom_site_fract_y
_atom_site_fract_z
_atom_site_U_iso_or_equiv
_atom_site_adp_type
_atom_site_occupancy
_atom_site_calc_flag
_atom_site_refinement_flags
_atom_site_disorder_assembly
_atom_site_disorder_group
Mo1 Mo 0.62235(3) 0.17780(3) 0.13465(2) 0.00531(5) Uani 1 d . . .
Mo2 Mo 0.38613(3) 0.05384(3) 0.18738(2) 0.00559(5) Uani 1 d . . .
Mo3 Mo 0.37347(3) 0.17186(3) 0.02651(2) 0.00393(5) Uani 1 d . . .
Mo4 Mo 0.63259(3) 0.93730(3) 0.12598(2) 0.00398(5) Uani 1 d . . .
Mo5 Mo 0.12555(3) 0.43492(3) 0.02739(2) 0.00340(5) Uani 1 d . . .
Sr1 Sr 0.49231(4) 0.58819(4) 0.10031(3) 0.00903(7) Uani 1 d . . .
Ti1 Ti 0.3618(2) 0.18101(17) 0.70365(13) 0.0043(2) Uani 0.701(4) d P . .
Mo6 Mo 0.3844(2) 0.29487(18) 0.19601(15) 0.0040(3) Uani 0.299(4) d P . .
O1 O 0.2633(3) 0.4394(2) 0.81056(18) 0.0053(4) Uani 1 d . . .
O2 O 0.9907(3) 0.1945(3) 0.9122(2) 0.0095(5) Uani 1 d . . .
O3 O 0.2560(3) 0.3089(2) 0.96976(19) 0.0065(4) Uani 1 d . . .
O4 O 0.0026(4) 0.3193(2) 0.7539(2) 0.0132(6) Uani 1 d . . .
O5 O 0.2543(3) 0.1934(2) 0.80667(18) 0.0059(4) Uani 1 d . . .
O6 O 0.9880(3) 0.0671(2) 0.7456(2) 0.0059(5) Uani 1 d . . .
O7 O 0.2537(3) 0.1829(2) 0.14161(19) 0.0069(5) Uani 1 d . . .
O8 O 0.2570(3) 0.4357(2) 0.14006(19) 0.0064(5) Uani 1 d . . .
O9 O 0.5031(3) 0.1938(2) 0.91801(18) 0.0048(4) Uani 1 d . . .
O10 O 0.2190(3) 0.0519(3) 0.97933(18) 0.0052(4) Uani 1 d . . .

loop_
_atom_site_aniso_label
_atom_site_aniso_U_11
_atom_site_aniso_U_22
_atom_site_aniso_U_33
_atom_site_aniso_U_23
_atom_site_aniso_U_13
_atom_site_aniso_U_12
Mo1 0.00476(11) 0.00744(13) 0.00373(11) 0.00158(9) -0.00110(10) -0.00240(10)
Mo2 0.00355(10) 0.01028(13) 0.00293(11) 0.00205(10) 0.00022(9) -0.00021(11)
Mo3 0.00351(11) 0.00417(11) 0.00411(11) 0.00050(9) 0.00007(9) 0.00028(10)
Mo4 0.00343(11) 0.00569(12) 0.00284(11) -0.00006(9) -0.00034(9) 0.00026(9)
Mo5 0.00336(11) 0.00408(12) 0.00276(10) 0.00029(9) -0.00006(9) -0.00009(9)
Sr1 0.00775(14) 0.01077(15) 0.00856(14) -0.00062(14) -0.00091(12) 0.00067(13)
Ti1 0.0053(5) 0.0046(6) 0.0030(4) 0.0006(4) 0.0004(4) -0.0010(4)
Mo6 0.0047(6) 0.0028(7) 0.0044(6) -0.0005(5) 0.0007(4) 0.0010(4)
O1 0.0065(10) 0.0065(11) 0.0028(10) -0.0006(9) 0.0023(8) -0.0001(8)
O2 0.0058(11) 0.0105(12) 0.0122(14) -0.0054(10) -0.0002(10) 0.0000(9)
O3 0.0072(10) 0.0077(11) 0.0046(9) 0.0001(10) -0.0010(9) 0.0041(9)
O4 0.0114(12) 0.0102(14) 0.0181(15) -0.0052(12) -0.0120(11) 0.0012(12)
O5 0.0064(10) 0.0071(10) 0.0041(10) 0.0010(9) 0.0006(9) 0.0032(8)
O6 0.0062(10) 0.0066(11) 0.0049(10) -0.0020(9) 0.0012(8) 0.0010(9)
O7 0.0075(10) 0.0060(12) 0.0073(11) -0.0023(9) 0.0019(10) -0.0005(9)
O8 0.0063(10) 0.0075(12) 0.0053(11) -0.0023(9) -0.0011(9) 0.0009(9)
O9 0.0053(9) 0.0042(10) 0.0047(10) 0.0008(8) 0.0006(8) 0.0002(8)
O10 0.0055(10) 0.0061(10) 0.0041(10) -0.0006(9) -0.0005(8) 0.0001(9)

loop_
_atom_type_symbol
_atom_type_description
_atom_type_scat_dispersion_real
_atom_type_scat_dispersion_imag
_atom_type_scat_source
Sr Sr -1.5307 3.2498 'International Tables Vol C Tables 4.2.6.8 and 6.1.1.4'
Ti Ti 0.2776 0.4457 'International Tables Vol C Tables 4.2.6.8 and 6.1.1.4'
Mo Mo -1.6832 0.6857 'International Tables Vol C Tables 4.2.6.8 and 6.1.1.4'
O O 0.0106 0.0060 'International Tables Vol C Tables 4.2.6.8 and 6.1.1.4'

loop_
_geom_angle_atom_site_label_1
_geom_angle_atom_site_label_2
_geom_angle_atom_site_label_3
_geom_angle
_geom_angle_site_symmetry_1
_geom_angle_site_symmetry_3
_geom_angle_publ_flag
O3 Mo1 O4 172.90(12) 6_666 6_666 ?
O3 Mo1 O2 91.77(12) 6_666 6_566 ?
O4 Mo1 O2 87.63(13) 6_666 6_566 ?
O3 Mo1 O1 89.20(12) 6_666 6_666 ?
O4 Mo1 O1 90.76(13) 6_666 6_666 ?
O2 Mo1 O1 174.66(11) 6_566 6_666 ?
O3 Mo1 O5 86.02(11) 6_666 6_666 ?
O4 Mo1 O5 86.90(12) 6_666 6_666 ?
O2 Mo1 O5 88.97(11) 6_566 6_666 ?
O1 Mo1 O5 85.86(11) 6_666 6_666 ?
O3 Mo1 Mo2 139.42(8) 6_666 . ?
O4 Mo1 Mo2 47.68(9) 6_666 . ?
O2 Mo1 Mo2 90.49(9) 6_566 . ?
O1 Mo1 Mo2 92.19(8) 6_666 . ?
O5 Mo1 Mo2 134.54(8) 6_666 . ?
O3 Mo1 Mo6 136.05(10) 6_666 . ?
O4 Mo1 Mo6 43.11(11) 6_666 . ?
O2 Mo1 Mo6 44.55(10) 6_566 . ?
O1 Mo1 Mo6 133.76(9) 6_666 . ?
O5 Mo1 Mo6 88.18(9) 6_666 . ?
Mo2 Mo1 Mo6 61.29(4) . . ?
O3 Mo1 Mo4 91.01(8) 6_666 1_545 ?
O4 Mo1 Mo4 94.30(8) 6_666 1_545 ?
O2 Mo1 Mo4 136.50(8) 6_566 1_545 ?
O1 Mo1 Mo4 48.69(8) 6_666 1_545 ?
O5 Mo1 Mo4 134.52(8) 6_666 1_545 ?
Mo2 Mo1 Mo4 61.114(12) . 1_545 ?
Mo6 Mo1 Mo4 122.40(5) . 1_545 ?
O3 Mo1 Mo5 47.99(8) 6_666 6_665 ?
O4 Mo1 Mo5 139.09(10) 6_666 6_665 ?
O2 Mo1 Mo5 91.87(9) 6_566 6_665 ?
O1 Mo1 Mo5 92.68(8) 6_666 6_665 ?
O5 Mo1 Mo5 134.01(8) 6_666 6_665 ?
Mo2 Mo1 Mo5 91.441(15) . 6_665 ?
Mo6 Mo1 Mo5 122.73(5) . 6_665 ?
Mo4 Mo1 Mo5 59.511(12) 1_545 6_665 ?
O3 Mo1 Mo3 92.04(9) 6_666 . ?
O4 Mo1 Mo3 92.81(11) 6_666 . ?
O2 Mo1 Mo3 47.93(8) 6_566 . ?
O1 Mo1 Mo3 137.29(8) 6_666 . ?
O5 Mo1 Mo3 136.83(8) 6_666 . ?
Mo2 Mo1 Mo3 60.799(14) . . ?
Mo6 Mo1 Mo3 64.06(5) . . ?
Mo4 Mo1 Mo3 88.596(13) 1_545 . ?
Mo5 Mo1 Mo3 58.695(13) 6_665 . ?
O3 Mo1 Ti1 134.68(9) 6_666 3_554 ?
O4 Mo1 Ti1 44.11(10) 6_666 3_554 ?
O2 Mo1 Ti1 43.55(9) 6_566 3_554 ?
O1 Mo1 Ti1 134.49(9) 6_666 3_554 ?
O5 Mo1 Ti1 86.05(9) 6_666 3_554 ?
Mo2 Mo1 Ti1 63.64(4) . 3_554 ?
Mo6 Mo1 Ti1 2.37(7) . 3_554 ?
Mo4 Mo1 Ti1 124.74(4) 1_545 3_554 ?
Mo5 Mo1 Ti1 123.79(4) 6_665 3_554 ?
Mo3 Mo1 Ti1 65.24(4) . 3_554 ?
O3 Mo1 Sr1 47.99(9) 6_666 2_645 ?
O4 Mo1 Sr1 129.75(11) 6_666 2_645 ?
O2 Mo1 Sr1 135.78(9) 6_566 2_645 ?
O1 Mo1 Sr1 43.41(8) 6_666 2_645 ?
O5 Mo1 Sr1 73.06(8) 6_666 2_645 ?
Mo2 Mo1 Sr1 130.892(15) . 2_645 ?
Mo6 Mo1 Sr1 160.91(5) . 2_645 ?
Mo4 Mo1 Sr1 71.606(12) 1_545 2_645 ?
Mo5 Mo1 Sr1 74.736(12) 6_665 2_645 ?
Mo3 Mo1 Sr1 133.039(16) . 2_645 ?
Ti1 Mo1 Sr1 158.97(4) 3_554 2_645 ?
O6 Mo2 O4 90.08(13) 4_654 6_666 ?
O6 Mo2 O8 93.71(11) 4_654 2_545 ?
O4 Mo2 O8 171.01(12) 6_666 2_545 ?
O6 Mo2 O7 173.85(12) 4_654 . ?
O4 Mo2 O7 86.55(13) 6_666 . ?
O8 Mo2 O7 88.91(11) 2_545 . ?
O6 Mo2 O1 86.79(11) 4_654 3_554 ?
O4 Mo2 O1 82.43(12) 6_666 3_554 ?
O8 Mo2 O1 89.64(11) 2_545 3_554 ?
O7 Mo2 O1 87.66(11) . 3_554 ?
O6 Mo2 Mo1 91.98(8) 4_654 . ?
O4 Mo2 Mo1 47.78(9) 6_666 . ?
O8 Mo2 Mo1 140.02(8) 2_545 . ?
O7 Mo2 Mo1 89.56(8) . . ?
O1 Mo2 Mo1 130.21(7) 3_554 . ?
O6 Mo2 Mo6 132.28(9) 4_654 . ?
O4 Mo2 Mo6 42.22(11) 6_666 . ?
O8 Mo2 Mo6 133.18(9) 2_545 . ?
O7 Mo2 Mo6 44.43(9) . . ?
O1 Mo2 Mo6 85.47(9) 3_554 . ?
Mo1 Mo2 Mo6 59.61(5) . . ?
O6 Mo2 Mo4 49.45(9) 4_654 1_545 ?
O4 Mo2 Mo4 93.81(9) 6_666 1_545 ?
O8 Mo2 Mo4 94.85(8) 2_545 1_545 ?
O7 Mo2 Mo4 135.89(8) . 1_545 ?
O1 Mo2 Mo4 136.18(7) 3_554 1_545 ?
Mo1 Mo2 Mo4 60.425(13) . 1_545 ?
Mo6 Mo2 Mo4 120.03(5) . 1_545 ?
O6 Mo2 Mo5 93.81(9) 4_654 2_545 ?
O4 Mo2 Mo5 139.49(9) 6_666 2_545 ?
O8 Mo2 Mo5 48.40(8) 2_545 2_545 ?
O7 Mo2 Mo5 92.09(8) . 2_545 ?
O1 Mo2 Mo5 138.02(7) 3_554 2_545 ?
Mo1 Mo2 Mo5 91.757(15) . 2_545 ?
Mo6 Mo2 Mo5 122.02(5) . 2_545 ?
Mo4 Mo2 Mo5 60.286(12) 1_545 2_545 ?
O6 Mo2 Mo3 137.98(9) 4_654 . ?
O4 Mo2 Mo3 93.32(10) 6_666 . ?
O8 Mo2 Mo3 89.32(8) 2_545 . ?
O7 Mo2 Mo3 47.52(8) . . ?
O1 Mo2 Mo3 135.18(7) 3_554 . ?
Mo1 Mo2 Mo3 61.352(12) . . ?
Mo6 Mo2 Mo3 63.69(5) . . ?
Mo4 Mo2 Mo3 88.526(15) 1_545 . ?
Mo5 Mo2 Mo3 58.331(15) 2_545 . ?
O6 Mo2 Ti1 133.89(9) 4_654 3_554 ?
O4 Mo2 Ti1 44.25(10) 6_666 3_554 ?
O8 Mo2 Ti1 130.49(9) 2_545 3_554 ?
O7 Mo2 Ti1 42.34(9) . 3_554 ?
O1 Mo2 Ti1 81.84(8) 3_554 3_554 ?
Mo1 Mo2 Ti1 63.90(4) . 3_554 ?
Mo6 Mo2 Ti1 4.31(6) . 3_554 ?
Mo4 Mo2 Ti1 124.31(4) 1_545 3_554 ?
Mo5 Mo2 Ti1 123.66(4) 2_545 3_554 ?
Mo3 Mo2 Ti1 65.51(4) . 3_554 ?
O6 Mo2 Sr1 58.70(8) 4_654 7_656 ?
O4 Mo2 Sr1 47.89(10) 6_666 7_656 ?
O8 Mo2 Sr1 128.46(8) 2_545 7_656 ?
O7 Mo2 Sr1 115.45(8) . 7_656 ?
O1 Mo2 Sr1 50.15(7) 3_554 7_656 ?
Mo1 Mo2 Sr1 87.587(15) . 7_656 ?
Mo6 Mo2 Sr1 80.95(5) . 7_656 ?
Mo4 Mo2 Sr1 96.108(15) 1_545 7_656 ?
Mo5 Mo2 Sr1 152.440(16) 2_545 7_656 ?
Mo3 Mo2 Sr1 141.073(17) . 7_656 ?
Ti1 Mo2 Sr1 80.43(4) 3_554 7_656 ?
O9 Mo3 O7 168.77(11) 1_554 . ?
O9 Mo3 O2 88.25(11) 1_554 6_566 ?
O7 Mo3 O2 81.46(11) . 6_566 ?
O9 Mo3 O3 82.77(11) 1_554 1_554 ?
O7 Mo3 O3 91.65(11) . 1_554 ?
O2 Mo3 O3 83.98(12) 6_566 1_554 ?
O9 Mo3 O10 101.39(11) 1_554 1_554 ?
O7 Mo3 O10 88.34(11) . 1_554 ?
O2 Mo3 O10 168.17(11) 6_566 1_554 ?
O3 Mo3 O10 90.38(11) 1_554 1_554 ?
O9 Mo3 Mo4 50.46(8) 1_554 5_665 ?
O7 Mo3 Mo4 139.57(8) . 5_665 ?
O2 Mo3 Mo4 138.70(9) 6_566 5_665 ?
O3 Mo3 Mo4 89.16(8) 1_554 5_665 ?
O10 Mo3 Mo4 51.23(7) 1_554 5_665 ?
O9 Mo3 Mo5 97.21(8) 1_554 2_545 ?
O7 Mo3 Mo5 93.38(8) . 2_545 ?
O2 Mo3 Mo5 136.88(9) 6_566 2_545 ?
O3 Mo3 Mo5 139.12(8) 1_554 2_545 ?
O10 Mo3 Mo5 49.31(8) 1_554 2_545 ?
Mo4 Mo3 Mo5 61.853(13) 5_665 2_545 ?
O9 Mo3 Mo5 47.60(8) 1_554 6_665 ?
O7 Mo3 Mo5 136.66(8) . 6_665 ?
O2 Mo3 Mo5 91.63(8) 6_566 6_665 ?
O3 Mo3 Mo5 130.34(8) 1_554 6_665 ?
O10 Mo3 Mo5 99.93(8) 1_554 6_665 ?
Mo4 Mo3 Mo5 62.752(12) 5_665 6_665 ?
Mo5 Mo3 Mo5 63.328(14) 2_545 6_665 ?
O9 Mo3 Mo2 137.64(8) 1_554 . ?
O7 Mo3 Mo2 46.63(8) . . ?
O2 Mo3 Mo2 86.91(9) 6_566 . ?
O3 Mo3 Mo2 138.23(8) 1_554 . ?
O10 Mo3 Mo2 90.44(8) 1_554 . ?
Mo4 Mo3 Mo2 122.547(19) 5_665 . ?
Mo5 Mo3 Mo2 60.705(13) 2_545 . ?
Mo5 Mo3 Mo2 90.508(14) 6_665 . ?
O9 Mo3 Mo1 89.79(8) 1_554 . ?
O7 Mo3 Mo1 86.29(8) . . ?
O2 Mo3 Mo1 46.04(8) 6_566 . ?
O3 Mo3 Mo1 129.75(8) 1_554 . ?
O10 Mo3 Mo1 139.60(8) 1_554 . ?
Mo4 Mo3 Mo1 122.833(16) 5_665 . ?
Mo5 Mo3 Mo1 91.075(14) 2_545 . ?
Mo5 Mo3 Mo1 60.095(14) 6_665 . ?
Mo2 Mo3 Mo1 57.849(13) . . ?
O9 Mo3 Mo6 128.76(9) 1_554 . ?
O7 Mo3 Mo6 41.23(9) . . ?
O2 Mo3 Mo6 40.53(9) 6_566 . ?
O3 Mo3 Mo6 90.94(9) 1_554 . ?
O10 Mo3 Mo6 129.57(9) 1_554 . ?
Mo4 Mo3 Mo6 179.19(4) 5_665 . ?
Mo5 Mo3 Mo6 118.46(4) 2_545 . ?
Mo5 Mo3 Mo6 116.63(4) 6_665 . ?
Mo2 Mo3 Mo6 57.76(4) . . ?
Mo1 Mo3 Mo6 56.56(4) . . ?
O9 Mo3 Ti1 129.43(8) 1_554 3_554 ?
O7 Mo3 Ti1 40.01(8) . 3_554 ?
O2 Mo3 Ti1 41.48(9) 6_566 3_554 ?
O3 Mo3 Ti1 86.04(9) 1_554 3_554 ?
O10 Mo3 Ti1 127.91(8) 1_554 3_554 ?
Mo4 Mo3 Ti1 175.14(4) 5_665 3_554 ?
Mo5 Mo3 Ti1 121.85(4) 2_545 3_554 ?
Mo5 Mo3 Ti1 121.28(4) 6_665 3_554 ?
Mo2 Mo3 Ti1 61.31(4) . 3_554 ?
Mo1 Mo3 Ti1 61.33(4) . 3_554 ?
Mo6 Mo3 Ti1 5.15(5) . 3_554 ?
O9 Mo4 O1 171.40(11) 5_666 6_676 ?
O9 Mo4 O5 86.14(11) 5_666 5_666 ?
O1 Mo4 O5 88.70(11) 6_676 5_666 ?
O9 Mo4 O10 100.76(11) 5_666 5_666 ?
O1 Mo4 O10 86.56(11) 6_676 5_666 ?
O5 Mo4 O10 95.38(11) 5_666 5_666 ?
O9 Mo4 O6 86.91(11) 5_666 4_664 ?
O1 Mo4 O6 85.41(11) 6_676 4_664 ?
O5 Mo4 O6 79.80(11) 5_666 4_664 ?
O10 Mo4 O6 170.72(11) 5_666 4_664 ?
O9 Mo4 Mo3 49.86(8) 5_666 5_665 ?
O1 Mo4 Mo3 137.74(8) 6_676 5_665 ?
O5 Mo4 Mo3 95.65(8) 5_666 5_665 ?
O10 Mo4 Mo3 51.20(8) 5_666 5_665 ?
O6 Mo4 Mo3 136.77(8) 4_664 5_665 ?
O9 Mo4 Mo5 95.81(8) 5_666 6_675 ?
O1 Mo4 Mo5 92.41(8) 6_676 6_675 ?
O5 Mo4 Mo5 143.88(8) 5_666 6_675 ?
O10 Mo4 Mo5 48.74(8) 5_666 6_675 ?
O6 Mo4 Mo5 136.28(7) 4_664 6_675 ?
Mo3 Mo4 Mo5 60.647(16) 5_665 6_675 ?
O9 Mo4 Mo1 136.34(8) 5_666 1_565 ?
O1 Mo4 Mo1 47.23(7) 6_676 1_565 ?
O5 Mo4 Mo1 135.26(8) 5_666 1_565 ?
O10 Mo4 Mo1 89.95(8) 5_666 1_565 ?
O6 Mo4 Mo1 88.02(7) 4_664 1_565 ?
Mo3 Mo4 Mo1 121.093(16) 5_665 1_565 ?
Mo5 Mo4 Mo1 60.480(13) 6_675 1_565 ?
O9 Mo4 Mo2 88.32(8) 5_666 1_565 ?
O1 Mo4 Mo2 89.11(8) 6_676 1_565 ?
O5 Mo4 Mo2 125.67(8) 5_666 1_565 ?
O10 Mo4 Mo2 138.62(8) 5_666 1_565 ?
O6 Mo4 Mo2 45.92(7) 4_664 1_565 ?
Mo3 Mo4 Mo2 120.387(15) 5_665 1_565 ?
Mo5 Mo4 Mo2 90.452(15) 6_675 1_565 ?
Mo1 Mo4 Mo2 58.461(12) 1_565 1_565 ?
O9 Mo4 Mo5 46.45(8) 5_666 2 ?
O1 Mo4 Mo5 137.49(7) 6_676 2 ?
O5 Mo4 Mo5 132.31(8) 5_666 2 ?
O10 Mo4 Mo5 98.08(8) 5_666 2 ?
O6 Mo4 Mo5 90.99(8) 4_664 2 ?
Mo3 Mo4 Mo5 60.492(12) 5_665 2 ?
Mo5 Mo4 Mo5 62.172(14) 6_675 2 ?
Mo1 Mo4 Mo5 90.373(13) 1_565 2 ?
Mo2 Mo4 Mo5 59.909(14) 1_565 2 ?
O9 Mo4 Ti1 87.57(9) 5_666 5_666 ?
O1 Mo4 Ti1 84.08(8) 6_676 5_666 ?
O5 Mo4 Ti1 39.16(8) 5_666 5_666 ?
O10 Mo4 Ti1 133.56(8) 5_666 5_666 ?
O6 Mo4 Ti1 40.73(8) 4_664 5_666 ?
Mo3 Mo4 Ti1 123.85(4) 5_665 5_666 ?
Mo5 Mo4 Ti1 175.48(4) 6_675 5_666 ?
Mo1 Mo4 Ti1 115.01(4) 1_565 5_666 ?
Mo2 Mo4 Ti1 86.65(4) 1_565 5_666 ?
Mo5 Mo4 Ti1 118.93(4) 2 5_666 ?
O9 Mo4 Mo6 82.49(9) 5_666 7_666 ?
O1 Mo4 Mo6 89.13(8) 6_676 7_666 ?
O5 Mo4 Mo6 40.12(8) 5_666 7_666 ?
O10 Mo4 Mo6 135.41(9) 5_666 7_666 ?
O6 Mo4 Mo6 39.87(8) 4_664 7_666 ?
Mo3 Mo4 Mo6 120.25(4) 5_665 7_666 ?
Mo5 Mo4 Mo6 175.71(4) 6_675 7_666 ?
Mo1 Mo4 Mo6 118.30(4) 1_565 7_666 ?
Mo2 Mo4 Mo6 85.57(4) 1_565 7_666 ?
Mo5 Mo4 Mo6 114.22(4) 2 7_666 ?
Ti1 Mo4 Mo6 5.17(5) 5_666 7_666 ?
O9 Mo5 O3 89.00(11) 6_566 1_554 ?
O9 Mo5 O10 170.50(11) 6_566 2_554 ?
O3 Mo5 O10 84.73(11) 1_554 2_554 ?
O9 Mo5 O8 89.28(11) 6_566 . ?
O3 Mo5 O8 90.92(11) 1_554 . ?
O10 Mo5 O8 83.71(11) 2_554 . ?
O9 Mo5 Mo3 136.99(8) 6_566 2 ?
O3 Mo5 Mo3 134.01(8) 1_554 2 ?
O10 Mo5 Mo3 49.70(8) 2_554 2 ?
O8 Mo5 Mo3 89.88(8) . 2 ?
O9 Mo5 Mo3 48.00(8) 6_566 6_565 ?
O3 Mo5 Mo3 92.73(8) 1_554 6_565 ?
O10 Mo5 Mo3 139.29(8) 2_554 6_565 ?
O8 Mo5 Mo3 137.00(8) . 6_565 ?
Mo3 Mo5 Mo3 116.672(14) 2 6_565 ?
O9 Mo5 Mo4 138.20(8) 6_566 6_575 ?
O3 Mo5 Mo4 90.10(8) 1_554 6_575 ?
O10 Mo5 Mo4 49.15(7) 2_554 6_575 ?
O8 Mo5 Mo4 132.51(8) . 6_575 ?
Mo3 Mo5 Mo4 57.500(12) 2 6_575 ?
Mo3 Mo5 Mo4 90.332(14) 6_565 6_575 ?
O9 Mo5 Mo1 90.93(8) 6_566 6_565 ?
O3 Mo5 Mo1 46.12(8) 1_554 6_565 ?
O10 Mo5 Mo1 89.86(8) 2_554 6_565 ?
O8 Mo5 Mo1 137.01(8) . 6_565 ?
Mo3 Mo5 Mo1 117.477(16) 2 6_565 ?
Mo3 Mo5 Mo1 61.210(12) 6_565 6_565 ?
Mo4 Mo5 Mo1 60.009(16) 6_575 6_565 ?
O9 Mo5 Mo2 88.85(8) 6_566 2 ?
O3 Mo5 Mo2 137.09(8) 1_554 2 ?
O10 Mo5 Mo2 90.89(8) 2_554 2 ?
O8 Mo5 Mo2 46.21(8) . 2 ?
Mo3 Mo5 Mo2 60.964(13) 2 2 ?
Mo3 Mo5 Mo2 116.548(14) 6_565 2 ?
Mo4 Mo5 Mo2 118.455(18) 6_575 2 ?
Mo1 Mo5 Mo2 176.775(16) 6_565 2 ?
O9 Mo5 Mo4 47.37(8) 6_566 2_545 ?
O3 Mo5 Mo4 136.09(8) 1_554 2_545 ?
O10 Mo5 Mo4 139.16(8) 2_554 2_545 ?
O8 Mo5 Mo4 92.83(8) . 2_545 ?
Mo3 Mo5 Mo4 89.750(14) 2 2_545 ?
Mo3 Mo5 Mo4 56.756(14) 6_565 2_545 ?
Mo4 Mo5 Mo4 117.827(14) 6_575 2_545 ?
Mo1 Mo5 Mo4 117.954(16) 6_565 2_545 ?
Mo2 Mo5 Mo4 59.804(12) 2 2_545 ?
O9 Mo5 Mo5 93.13(8) 6_566 5_565 ?
O3 Mo5 Mo5 134.83(8) 1_554 5_565 ?
O10 Mo5 Mo5 96.35(8) 2_554 5_565 ?
O8 Mo5 Mo5 134.19(8) . 5_565 ?
Mo3 Mo5 Mo5 58.655(12) 2 5_565 ?
Mo3 Mo5 Mo5 58.017(13) 6_565 5_565 ?
Mo4 Mo5 Mo5 59.704(13) 6_575 5_565 ?
Mo1 Mo5 Mo5 88.721(17) 6_565 5_565 ?
Mo2 Mo5 Mo5 88.078(17) 2 5_565 ?
Mo4 Mo5 Mo5 58.123(15) 2_545 5_565 ?
O9 Mo5 Sr1 132.78(8) 6_566 . ?
O3 Mo5 Sr1 86.49(8) 1_554 . ?
O10 Mo5 Sr1 39.81(8) 2_554 . ?
O8 Mo5 Sr1 43.90(8) . . ?
Mo3 Mo5 Sr1 63.459(12) 2 . ?
Mo3 Mo5 Sr1 178.853(14) 6_565 . ?
Mo4 Mo5 Sr1 88.829(13) 6_575 . ?
Mo1 Mo5 Sr1 117.667(13) 6_565 . ?
Mo2 Mo5 Sr1 64.562(11) 2 . ?
Mo4 Mo5 Sr1 124.360(15) 2_545 . ?
Mo5 Mo5 Sr1 122.100(17) 5_565 . ?
O9 Sr1 O4 71.82(9) 5_666 4_564 ?
O9 Sr1 O7 67.82(9) 5_666 2 ?
O4 Sr1 O7 67.68(10) 4_564 2 ?
O9 Sr1 O1 99.32(9) 5_666 5_666 ?
O4 Sr1 O1 64.36(10) 4_564 5_666 ?
O7 Sr1 O1 131.94(9) 2 5_666 ?
O9 Sr1 O10 95.19(9) 5_666 2_554 ?
O4 Sr1 O10 134.09(10) 4_564 2_554 ?
O7 Sr1 O10 66.68(9) 2 2_554 ?
O1 Sr1 O10 159.98(8) 5_666 2_554 ?
O9 Sr1 O3 61.64(8) 5_666 5_666 ?
O4 Sr1 O3 98.95(9) 4_564 5_666 ?
O7 Sr1 O3 129.31(8) 2 5_666 ?
O1 Sr1 O3 63.01(8) 5_666 5_666 ?
O10 Sr1 O3 113.39(9) 2_554 5_666 ?
O9 Sr1 O8 130.43(9) 5_666 . ?
O4 Sr1 O8 94.38(9) 4_564 . ?
O7 Sr1 O8 62.98(8) 2 . ?
O1 Sr1 O8 117.48(8) 5_666 . ?
O10 Sr1 O8 60.37(8) 2_554 . ?
O3 Sr1 O8 164.79(8) 5_666 . ?
O9 Sr1 O10 119.64(9) 5_666 6_666 ?
O4 Sr1 O10 126.72(10) 4_564 6_666 ?
O7 Sr1 O10 164.48(8) 2 6_666 ?
O1 Sr1 O10 62.45(8) 5_666 6_666 ?
O10 Sr1 O10 98.31(7) 2_554 6_666 ?
O3 Sr1 O10 58.98(8) 5_666 6_666 ?
O8 Sr1 O10 106.90(8) . 6_666 ?
O9 Sr1 O6 133.66(8) 5_666 6_566 ?
O4 Sr1 O6 61.84(8) 4_564 6_566 ?
O7 Sr1 O6 92.90(9) 2 6_566 ?
O1 Sr1 O6 61.99(8) 5_666 6_566 ?
O10 Sr1 O6 115.94(8) 2_554 6_566 ?
O3 Sr1 O6 124.67(8) 5_666 6_566 ?
O8 Sr1 O6 56.46(8) . 6_566 ?
O10 Sr1 O6 90.29(8) 6_666 6_566 ?
O9 Sr1 O2 60.49(8) 5_666 2_654 ?
O4 Sr1 O2 132.19(8) 4_564 2_654 ?
O7 Sr1 O2 95.81(9) 2 2_654 ?
O1 Sr1 O2 118.43(8) 5_666 2_654 ?
O10 Sr1 O2 58.14(8) 2_554 2_654 ?
O3 Sr1 O2 56.24(8) 5_666 2_654 ?
O8 Sr1 O2 118.35(8) . 2_654 ?
O10 Sr1 O2 78.38(8) 6_666 2_654 ?
O6 Sr1 O2 165.69(8) 6_566 2_654 ?
O9 Sr1 O2 170.28(8) 5_666 6_566 ?
O4 Sr1 O2 117.86(9) 4_564 6_566 ?
O7 Sr1 O2 115.54(8) 2 6_566 ?
O1 Sr1 O2 85.07(8) 5_666 6_566 ?
O10 Sr1 O2 78.62(8) 2_554 6_566 ?
O3 Sr1 O2 113.75(8) 5_666 6_566 ?
O8 Sr1 O2 52.68(8) . 6_566 ?
O10 Sr1 O2 54.80(8) 6_666 6_566 ?
O6 Sr1 O2 56.04(8) 6_566 6_566 ?
O2 Sr1 O2 109.79(7) 2_654 6_566 ?
O9 Sr1 Mo2 102.27(6) 5_666 7_666 ?
O4 Sr1 Mo2 35.66(7) 4_564 7_666 ?
O7 Sr1 Mo2 95.96(7) 2 7_666 ?
O1 Sr1 Mo2 39.51(6) 5_666 7_666 ?
O10 Sr1 Mo2 148.57(6) 2_554 7_666 ?
O3 Sr1 Mo2 97.93(6) 5_666 7_666 ?
O8 Sr1 Mo2 88.62(6) . 7_666 ?
O10 Sr1 Mo2 95.49(6) 6_666 7_666 ?
O6 Sr1 Mo2 35.71(5) 6_566 7_666 ?
O2 Sr1 Mo2 153.01(6) 2_654 7_666 ?
O2 Sr1 Mo2 86.66(6) 6_566 7_666 ?
Mo6 Ti1 O5 120.8(6) 3 . ?
Mo6 Ti1 O6 107.7(6) 3 8_557 ?
O5 Ti1 O6 91.95(15) . 8_557 ?
Mo6 Ti1 O8 131.1(7) 3 3 ?
O5 Ti1 O8 102.33(15) . 3 ?
O6 Ti1 O8 91.58(14) 8_557 3 ?
Mo6 Ti1 O7 63.6(6) 3 3 ?
O5 Ti1 O7 94.11(14) . 3 ?
O6 Ti1 O7 171.17(16) 8_557 3 ?
O8 Ti1 O7 93.41(14) 3 3 ?
Mo6 Ti1 O2 50.6(6) 3 8_557 ?
O5 Ti1 O2 171.23(17) . 8_557 ?
O6 Ti1 O2 92.72(14) 8_557 8_557 ?
O8 Ti1 O2 84.96(14) 3 8_557 ?
O7 Ti1 O2 80.47(13) 3 8_557 ?
Mo6 Ti1 O4 36.1(6) 3 8_657 ?
O5 Ti1 O4 90.52(15) . 8_657 ?
O6 Ti1 O4 91.25(14) 8_557 8_657 ?
O8 Ti1 O4 166.74(16) 3 8_657 ?
O7 Ti1 O4 82.28(14) 3 8_657 ?
O2 Ti1 O4 81.97(14) 8_557 8_657 ?
Mo6 Ti1 Mo4 128.6(6) 3 5_666 ?
O5 Ti1 Mo4 45.45(9) . 5_666 ?
O6 Ti1 Mo4 46.62(10) 8_557 5_666 ?
O8 Ti1 Mo4 97.47(11) 3 5_666 ?
O7 Ti1 Mo4 139.48(12) 3 5_666 ?
O2 Ti1 Mo4 139.20(11) 8_557 5_666 ?
O4 Ti1 Mo4 93.88(11) 8_657 5_666 ?
Mo6 Ti1 Mo2 34.8(6) 3 3 ?
O5 Ti1 Mo2 91.73(11) . 3 ?
O6 Ti1 Mo2 132.05(12) 8_557 3 ?
O8 Ti1 Mo2 133.89(12) 3 3 ?
O7 Ti1 Mo2 41.39(9) 3 3 ?
O2 Ti1 Mo2 79.64(10) 8_557 3 ?
O4 Ti1 Mo2 40.93(10) 8_657 3 ?
Mo4 Ti1 Mo2 122.16(7) 5_666 3 ?
Mo6 Ti1 Mo1 18.0(5) 3 3 ?
O5 Ti1 Mo1 131.32(13) . 3 ?
O6 Ti1 Mo1 91.64(11) 8_557 3 ?
O8 Ti1 Mo1 126.07(12) 3 3 ?
O7 Ti1 Mo1 79.53(10) 3 3 ?
O2 Ti1 Mo1 41.12(9) 8_557 3 ?
O4 Ti1 Mo1 40.87(9) 8_657 3 ?
Mo4 Ti1 Mo1 122.26(6) 5_666 3 ?
Mo2 Ti1 Mo1 52.47(3) 3 3 ?
Mo6 Ti1 Mo3 46.2(6) 3 3 ?
O5 Ti1 Mo3 133.71(12) . 3 ?
O6 Ti1 Mo3 133.29(12) 8_557 3 ?
O8 Ti1 Mo3 87.84(11) 3 3 ?
O7 Ti1 Mo3 39.81(9) 3 3 ?
O2 Ti1 Mo3 40.69(9) 8_557 3 ?
O4 Ti1 Mo3 80.81(11) 8_657 3 ?
Mo4 Ti1 Mo3 174.68(7) 5_666 3 ?
Mo2 Ti1 Mo3 53.18(3) 3 3 ?
Mo1 Ti1 Mo3 53.43(3) 3 3 ?
Mo6 Ti1 Sr1 108.6(6) 3 3 ?
O5 Ti1 Sr1 126.80(12) . 3 ?
O6 Ti1 Sr1 52.93(10) 8_557 3 ?
O8 Ti1 Sr1 49.93(10) 3 3 ?
O7 Ti1 Sr1 126.59(11) 3 3 ?
O2 Ti1 Sr1 61.71(9) 8_557 3 ?
O4 Ti1 Sr1 123.81(11) 8_657 3 ?
Mo4 Ti1 Sr1 88.90(5) 5_666 3 ?
Mo2 Ti1 Sr1 141.24(6) 3 3 ?
Mo1 Ti1 Sr1 92.62(5) 3 3 ?
Mo3 Ti1 Sr1 94.32(5) 3 3 ?
Ti1 Mo6 O4 137.3(7) 3_554 6_666 ?
Ti1 Mo6 O2 120.9(7) 3_554 6_566 ?
O4 Mo6 O2 95.71(16) 6_666 6_566 ?
Ti1 Mo6 O7 106.7(6) 3_554 . ?
O4 Mo6 O7 93.78(16) 6_666 . ?
O2 Mo6 O7 89.47(15) 6_566 . ?
Ti1 Mo6 O6 62.5(6) 3_554 6_566 ?
O4 Mo6 O6 95.67(16) 6_666 6_566 ?
O2 Mo6 O6 94.96(15) 6_566 6_566 ?
O7 Mo6 O6 169.11(16) . 6_566 ?
Ti1 Mo6 O5 50.5(6) 3_554 3_554 ?
O4 Mo6 O5 92.82(16) 6_666 3_554 ?
O2 Mo6 O5 171.25(17) 6_566 3_554 ?
O7 Mo6 O5 91.91(14) . 3_554 ?
O6 Mo6 O5 82.24(14) 6_566 3_554 ?
Ti1 Mo6 O8 41.6(6) 3_554 . ?
O4 Mo6 O8 176.43(17) 6_666 . ?
O2 Mo6 O8 83.69(15) 6_566 . ?
O7 Mo6 O8 89.74(14) . . ?
O6 Mo6 O8 80.89(13) 6_566 . ?
O5 Mo6 O8 87.67(14) 3_554 . ?
Ti1 Mo6 Mo1 159.6(6) 3_554 . ?
O4 Mo6 Mo1 47.73(11) 6_666 . ?
O2 Mo6 Mo1 48.01(10) 6_566 . ?
O7 Mo6 Mo1 91.21(11) . . ?
O6 Mo6 Mo1 99.15(11) 6_566 . ?
O5 Mo6 Mo1 140.55(13) 3_554 . ?
O8 Mo6 Mo1 131.66(12) . . ?
Ti1 Mo6 Mo2 140.9(6) 3_554 . ?
O4 Mo6 Mo2 46.60(11) 6_666 . ?
O2 Mo6 Mo2 91.15(12) 6_566 . ?
O7 Mo6 Mo2 47.30(9) . . ?
O6 Mo6 Mo2 142.23(13) 6_566 . ?
O5 Mo6 Mo2 96.13(11) 3_554 . ?
O8 Mo6 Mo2 136.87(12) . . ?
Mo1 Mo6 Mo2 59.10(4) . . ?
Ti1 Mo6 Mo3 128.6(6) 3_554 . ?
O4 Mo6 Mo3 92.23(13) 6_666 . ?
O2 Mo6 Mo3 45.24(10) 6_566 . ?
O7 Mo6 Mo3 44.58(10) . . ?
O6 Mo6 Mo3 140.07(13) 6_566 . ?
O5 Mo6 Mo3 136.43(12) 3_554 . ?
O8 Mo6 Mo3 89.84(10) . . ?
Mo1 Mo6 Mo3 59.37(5) . . ?
Mo2 Mo6 Mo3 58.56(4) . . ?
Ti1 Mo6 Mo4 46.2(6) 3_554 7_656 ?
O4 Mo6 Mo4 92.51(13) 6_666 7_656 ?
O2 Mo6 Mo4 136.52(13) 6_566 7_656 ?
O7 Mo6 Mo4 132.51(13) . 7_656 ?
O6 Mo6 Mo4 41.67(9) 6_566 7_656 ?
O5 Mo6 Mo4 40.76(9) 3_554 7_656 ?
O8 Mo6 Mo4 85.55(10) . 7_656 ?
Mo1 Mo6 Mo4 125.91(8) . 7_656 ?
Mo2 Mo6 Mo4 123.87(8) . 7_656 ?
Mo3 Mo6 Mo4 174.65(8) . 7_656 ?
Ti1 Mo6 Sr1 66.2(6) 3_554 . ?
O4 Mo6 Sr1 128.97(13) 6_666 . ?
O2 Mo6 Sr1 58.86(11) 6_566 . ?
O7 Mo6 Sr1 125.81(12) . . ?
O6 Mo6 Sr1 50.14(9) 6_566 . ?
O5 Mo6 Sr1 113.81(11) 3_554 . ?
O8 Mo6 Sr1 47.84(9) . . ?
Mo1 Mo6 Sr1 95.66(6) . . ?
Mo2 Mo6 Sr1 150.00(8) . . ?
Mo3 Mo6 Sr1 95.76(6) . . ?
Mo4 Mo6 Sr1 83.16(5) 7_656 . ?
Mo1 O1 Mo4 84.07(10) 6_566 6_576 ?
Mo1 O1 Mo2 134.27(14) 6_566 3 ?
Mo4 O1 Mo2 131.75(13) 6_576 3 ?
Mo1 O1 Sr1 104.41(11) 6_566 5_666 ?
Mo4 O1 Sr1 109.36(11) 6_576 5_666 ?
Mo2 O1 Sr1 90.33(9) 3 5_666 ?
Mo6 O2 Mo1 87.44(14) 6_666 6_666 ?
Mo6 O2 Mo3 94.23(14) 6_666 6_666 ?
Mo1 O2 Mo3 86.03(12) 6_666 6_666 ?
Mo6 O2 Ti1 8.48(7) 6_666 8_657 ?
Mo1 O2 Ti1 95.34(14) 6_666 8_657 ?
Mo3 O2 Ti1 97.84(13) 6_666 8_657 ?
Mo6 O2 Sr1 147.02(15) 6_666 2_646 ?
Mo1 O2 Sr1 125.20(12) 6_666 2_646 ?
Mo3 O2 Sr1 84.58(10) 6_666 2_646 ?
Ti1 O2 Sr1 139.42(14) 8_657 2_646 ?
Mo6 O2 Sr1 90.90(12) 6_666 6_666 ?
Mo1 O2 Sr1 134.32(12) 6_666 6_666 ?
Mo3 O2 Sr1 139.55(13) 6_666 6_666 ?
Ti1 O2 Sr1 83.17(10) 8_657 6_666 ?
Sr1 O2 Sr1 70.21(7) 2_646 6_666 ?
Mo1 O3 Mo5 85.89(11) 6_566 1_556 ?
Mo1 O3 Mo3 134.07(15) 6_566 1_556 ?
Mo5 O3 Mo3 130.44(15) 1_556 1_556 ?
Mo1 O3 Sr1 99.80(11) 6_566 5_666 ?
Mo5 O3 Sr1 109.93(11) 1_556 5_666 ?
Mo3 O3 Sr1 92.89(10) 1_556 5_666 ?
Mo6 O4 Mo2 91.18(17) 6_566 6_566 ?
Mo6 O4 Mo1 89.17(16) 6_566 6_566 ?
Mo2 O4 Mo1 84.54(13) 6_566 6_566 ?
Mo6 O4 Ti1 6.63(10) 6_566 8_557 ?
Mo2 O4 Ti1 94.83(16) 6_566 8_557 ?
Mo1 O4 Ti1 95.02(15) 6_566 8_557 ?
Mo6 O4 Sr1 132.37(16) 6_566 4_565 ?
Mo2 O4 Sr1 96.45(12) 6_566 4_565 ?
Mo1 O4 Sr1 138.28(16) 6_566 4_565 ?
Ti1 O4 Sr1 126.25(14) 8_557 4_565 ?
Ti1 O5 Mo6 8.74(7) . 3 ?
Ti1 O5 Mo4 95.39(13) . 5_666 ?
Mo6 O5 Mo4 99.12(13) 3 5_666 ?
Ti1 O5 Mo1 135.67(16) . 6_566 ?
Mo6 O5 Mo1 129.02(15) 3 6_566 ?
Mo4 O5 Mo1 125.54(13) 5_666 6_566 ?
Ti1 O6 Mo2 177.23(18) 8_657 4_655 ?
Ti1 O6 Mo6 9.77(6) 8_657 6_666 ?
Mo2 O6 Mo6 172.06(17) 4_655 6_666 ?
Ti1 O6 Mo4 92.65(13) 8_657 4_665 ?
Mo2 O6 Mo4 84.63(11) 4_655 4_665 ?
Mo6 O6 Mo4 98.46(13) 6_666 4_665 ?
Ti1 O6 Sr1 95.89(12) 8_657 6_666 ?
Mo2 O6 Sr1 85.59(9) 4_655 6_666 ?
Mo6 O6 Sr1 97.53(13) 6_666 6_666 ?
Mo4 O6 Sr1 132.21(11) 4_665 6_666 ?
Mo6 O7 Mo2 88.27(13) . . ?
Mo6 O7 Mo3 94.19(13) . . ?
Mo2 O7 Mo3 85.85(10) . . ?
Mo6 O7 Ti1 9.69(6) . 3_554 ?
Mo2 O7 Ti1 96.27(13) . 3_554 ?
Mo3 O7 Ti1 100.19(13) . 3_554 ?
Mo6 O7 Sr1 157.12(15) . 2_545 ?
Mo2 O7 Sr1 107.22(11) . 2_545 ?
Mo3 O7 Sr1 103.44(11) . 2_545 ?
Ti1 O7 Sr1 147.58(14) 3_554 2_545 ?
Ti1 O8 Mo2 128.17(16) 3_554 2 ?
Ti1 O8 Mo5 134.39(15) 3_554 . ?
Mo2 O8 Mo5 85.40(11) 2 . ?
Ti1 O8 Mo6 7.29(9) 3_554 . ?
Mo2 O8 Mo6 135.37(16) 2 . ?
Mo5 O8 Mo6 128.85(14) . . ?
Ti1 O8 Sr1 99.12(12) 3_554 . ?
Mo2 O8 Sr1 98.86(10) 2 . ?
Mo5 O8 Sr1 105.41(11) . . ?
Mo6 O8 Sr1 97.73(11) . . ?
Mo5 O9 Mo3 84.40(10) 6_666 1_556 ?
Mo5 O9 Mo4 86.18(10) 6_666 5_666 ?
Mo3 O9 Mo4 79.68(10) 1_556 5_666 ?
Mo5 O9 Sr1 139.34(13) 6_666 5_666 ?
Mo3 O9 Sr1 102.78(11) 1_556 5_666 ?
Mo4 O9 Sr1 134.40(13) 5_666 5_666 ?
Mo5 O10 Mo3 80.99(10) 2_546 1_556 ?
Mo5 O10 Mo4 82.11(10) 2_546 5_666 ?
Mo3 O10 Mo4 77.57(9) 1_556 5_666 ?
Mo5 O10 Sr1 110.51(11) 2_546 2_546 ?
Mo3 O10 Sr1 98.61(10) 1_556 2_546 ?
Mo4 O10 Sr1 166.29(14) 5_666 2_546 ?
Mo5 O10 Sr1 106.14(11) 2_546 6_566 ?
Mo3 O10 Sr1 172.33(13) 1_556 6_566 ?
Mo4 O10 Sr1 100.34(10) 5_666 6_566 ?
Sr1 O10 Sr1 81.69(7) 2_546 6_566 ?

loop_
_geom_bond_atom_site_label_1
_geom_bond_atom_site_label_2
_geom_bond_distance
_geom_bond_site_symmetry_2
_geom_bond_publ_flag
Mo1 O3 1.997(3) 6_666 ?
Mo1 O4 2.005(3) 6_666 ?
Mo1 O2 2.016(3) 6_566 ?
Mo1 O1 2.030(3) 6_666 ?
Mo1 O5 2.095(3) 6_666 ?
Mo1 Mo2 2.6956(5) . ?
Mo1 Mo6 2.710(2) . ?
Mo1 Mo4 2.7507(5) 1_545 ?
Mo1 Mo5 2.7636(6) 6_665 ?
Mo1 Mo3 2.7941(5) . ?
Mo1 Ti1 3.052(2) 3_554 ?
Mo1 Sr1 3.6925(6) 2_645 ?
Mo2 O6 1.998(3) 4_654 ?
Mo2 O4 2.002(3) 6_666 ?
Mo2 O8 2.008(3) 2_545 ?
Mo2 O7 2.026(3) . ?
Mo2 O1 2.171(3) 3_554 ?
Mo2 Mo6 2.755(2) . ?
Mo2 Mo4 2.7692(5) 1_545 ?
Mo2 Mo5 2.7722(6) 2_545 ?
Mo2 Mo3 2.7792(6) . ?
Mo2 Ti1 3.046(2) 3_554 ?
Mo2 Sr1 3.4126(8) 7_656 ?
Mo3 O9 2.034(3) 1_554 ?
Mo3 O7 2.055(3) . ?
Mo3 O2 2.079(3) 6_566 ?
Mo3 O3 2.080(3) 1_554 ?
Mo3 O10 2.089(3) 1_554 ?
Mo3 Mo4 2.6178(6) 5_665 ?
Mo3 Mo5 2.7054(5) 2_545 ?
Mo3 Mo5 2.7240(4) 6_665 ?
Mo3 Mo6 2.920(2) . ?
Mo3 Ti1 3.159(2) 3_554 ?
Mo4 O9 2.052(3) 5_666 ?
Mo4 O1 2.077(3) 6_676 ?
Mo4 O5 2.079(3) 5_666 ?
Mo4 O10 2.090(3) 5_666 ?
Mo4 O6 2.114(3) 4_664 ?
Mo4 Mo3 2.6178(6) 5_665 ?
Mo4 Mo5 2.7368(6) 6_675 ?
Mo4 Mo1 2.7507(5) 1_565 ?
Mo4 Mo2 2.7692(5) 1_565 ?
Mo4 Mo5 2.7827(5) 2 ?
Mo4 Ti1 2.905(2) 5_666 ?
Mo4 Mo6 3.144(2) 7_666 ?
Mo5 O9 2.021(3) 6_566 ?
Mo5 O3 2.059(3) 1_554 ?
Mo5 O10 2.077(3) 2_554 ?
Mo5 O8 2.080(3) . ?
Mo5 Mo3 2.7054(5) 2 ?
Mo5 Mo3 2.7240(4) 6_565 ?
Mo5 Mo4 2.7368(6) 6_575 ?
Mo5 Mo1 2.7636(6) 6_565 ?
Mo5 Mo2 2.7722(6) 2 ?
Mo5 Mo4 2.7827(5) 2_545 ?
Mo5 Mo5 2.8501(6) 5_565 ?
Mo5 Sr1 3.9285(6) . ?
Sr1 O9 2.504(3) 5_666 ?
Sr1 O4 2.548(4) 4_564 ?
Sr1 O7 2.565(3) 2 ?
Sr1 O1 2.620(3) 5_666 ?
Sr1 O10 2.685(3) 2_554 ?
Sr1 O3 2.784(3) 5_666 ?
Sr1 O8 2.826(3) . ?
Sr1 O10 2.875(3) 6_666 ?
Sr1 O6 2.925(3) 6_566 ?
Sr1 O2 3.091(3) 2_654 ?
Sr1 O2 3.233(3) 6_566 ?
Sr1 Mo2 3.4126(8) 7_666 ?
Ti1 Mo6 0.3629(15) 3 ?
Ti1 O5 1.843(3) . ?
Ti1 O6 1.898(3) 8_557 ?
Ti1 O8 1.899(3) 3 ?
Ti1 O7 2.064(3) 3 ?
Ti1 O2 2.112(4) 8_557 ?
Ti1 O4 2.133(4) 8_657 ?
Ti1 Mo4 2.905(2) 5_666 ?
Ti1 Mo2 3.046(2) 3 ?
Ti1 Mo1 3.052(2) 3 ?
Ti1 Mo3 3.159(2) 3 ?
Ti1 Sr1 3.646(2) 3 ?
Mo6 Ti1 0.3629(15) 3_554 ?
Mo6 O4 1.852(4) 6_666 ?
Mo6 O2 1.903(4) 6_566 ?
Mo6 O7 1.930(3) . ?
Mo6 O6 2.038(3) 6_566 ?
Mo6 O5 2.052(3) 3_554 ?
Mo6 O8 2.155(3) . ?
Mo6 Mo4 3.144(2) 7_656 ?
O1 Mo1 2.030(3) 6_566 ?
O1 Mo4 2.077(3) 6_576 ?
O1 Mo2 2.171(3) 3 ?
O1 Sr1 2.620(3) 5_666 ?
O2 Mo6 1.903(4) 6_666 ?
O2 Mo1 2.016(3) 6_666 ?
O2 Mo3 2.079(3) 6_666 ?
O2 Ti1 2.112(4) 8_657 ?
O2 Sr1 3.091(3) 2_646 ?
O2 Sr1 3.233(3) 6_666 ?
O3 Mo1 1.997(3) 6_566 ?
O3 Mo5 2.059(3) 1_556 ?
O3 Mo3 2.080(3) 1_556 ?
O3 Sr1 2.784(3) 5_666 ?
O4 Mo6 1.852(4) 6_566 ?
O4 Mo2 2.002(3) 6_566 ?
O4 Mo1 2.005(3) 6_566 ?
O4 Ti1 2.133(4) 8_557 ?
O4 Sr1 2.548(4) 4_565 ?
O5 Mo6 2.052(3) 3 ?
O5 Mo4 2.079(3) 5_666 ?
O5 Mo1 2.095(3) 6_566 ?
O6 Ti1 1.898(3) 8_657 ?
O6 Mo2 1.998(3) 4_655 ?
O6 Mo6 2.038(3) 6_666 ?
O6 Mo4 2.114(3) 4_665 ?
O6 Sr1 2.925(3) 6_666 ?
O7 Ti1 2.064(3) 3_554 ?
O7 Sr1 2.565(3) 2_545 ?
O8 Ti1 1.899(3) 3_554 ?
O8 Mo2 2.008(3) 2 ?
O9 Mo5 2.021(3) 6_666 ?
O9 Mo3 2.034(3) 1_556 ?
O9 Mo4 2.052(3) 5_666 ?
O9 Sr1 2.504(3) 5_666 ?
O10 Mo5 2.077(3) 2_546 ?
O10 Mo3 2.089(3) 1_556 ?
O10 Mo4 2.090(3) 5_666 ?
O10 Sr1 2.685(3) 2_546 ?
O10 Sr1 2.875(3) 6_566 ?
